data_4085452
loop_
_publ_author_name
'Weststrate, Nora-ann'
'Fern\'andez, Israel'
'Liles, David C.'
'van Jaarsveld, Nina'
'Lotz, Simon'

_publ_section_title
;
 Fischer-Type Carbene Complexes of Tris(1,4-phenylene)amines and
 Tri(2-furyl)phosphine
;
_journal_issue 4
_journal_name_full Organometallics
_journal_page_first 696
_journal_paper_doi 10.1021/om5008538
_journal_volume 34
_journal_year 2015
_chemical_formula_moiety 'C26 H19 Cr N O6'
_chemical_formula_sum 'C26 H19 Cr N O6'
_chemical_formula_weight 493.42
_chemical_name_systematic
; 
 Pentacarbonyl-diphenylphosphinephen-diyl-ethoxymethylene-chromium 
;
_space_group_IT_number 2
_symmetry_cell_setting triclinic
_symmetry_space_group_name_Hall '-P 1'
_symmetry_space_group_name_H-M 'P -1'
_atom_sites_solution_hydrogens geom
_atom_sites_solution_primary direct
_atom_sites_solution_secondary difmap
_audit_creation_method SHELXL-97
_cell_angle_alpha 82.9800(10)
_cell_angle_beta 71.6530(10)
_cell_angle_gamma 82.6000(10)
_cell_formula_units_Z 2
_cell_length_a 9.2423(6)
_cell_length_b 9.7790(7)
_cell_length_c 13.6276(9)
_cell_measurement_reflns_used 3115
_cell_measurement_temperature 100(2)
_cell_measurement_theta_max 28.34
_cell_measurement_theta_min 2.77
_cell_volume 1154.95(14)
_computing_cell_refinement 'Bruker SAINT'
_computing_data_collection 'Bruker APEX2'
_computing_data_reduction 'Bruker SAINT'
_computing_molecular_graphics
; <i>ORTEP-3 for Windows</i> (Farrugia, 1997), <i>POV-RAY</i> (Cason, 2004) and
 <i>MERCURY</i> (Bruno <i>et al</i>, 2002)
;
_computing_publication_material ' <i>SHELXL-97</i> and <i>PLATON</i> (Spek, 2009)'
_computing_structure_refinement 'SHELXL-97 (Sheldrick, 2008)'
_computing_structure_solution 'SHELXS-97 (Sheldrick, 2008)'
_diffrn_ambient_temperature 100(2)
_diffrn_detector_area_resol_mean 8.3
_diffrn_measured_fraction_theta_full 0.998
_diffrn_measured_fraction_theta_max 0.917
_diffrn_measurement_device_type 'Bruker APEX-II CCD'
_diffrn_measurement_method '\f and \w scans'
_diffrn_radiation_monochromator graphite
_diffrn_radiation_source 'fine-focus sealed tube'
_diffrn_radiation_type MoK\a
_diffrn_radiation_wavelength 0.71073
_diffrn_reflns_av_R_equivalents 0.0256
_diffrn_reflns_av_sigmaI/netI 0.0354
_diffrn_reflns_limit_h_max 12
_diffrn_reflns_limit_h_min -12
_diffrn_reflns_limit_k_max 12
_diffrn_reflns_limit_k_min -12
_diffrn_reflns_limit_l_max 17
_diffrn_reflns_limit_l_min -18
_diffrn_reflns_number 13933
_diffrn_reflns_theta_full 25.24
_diffrn_reflns_theta_max 28.74
_diffrn_reflns_theta_min 2.11
_diffrn_standards_number 0
_exptl_absorpt_coefficient_mu 0.538
_exptl_absorpt_correction_T_max 0.9104
_exptl_absorpt_correction_T_min 0.8312
_exptl_absorpt_correction_type multi-scan
_exptl_absorpt_process_details 'SADABS (Bruker, 2005)'
_exptl_crystal_density_diffrn 1.419
_exptl_crystal_density_method 'not measured'
_exptl_crystal_F_000 508
_exptl_crystal_size_max 0.36
_exptl_crystal_size_mid 0.26
_exptl_crystal_size_min 0.18
_refine_diff_density_max 0.353
_refine_diff_density_min -0.379
_refine_diff_density_rms 0.057
_refine_ls_extinction_method none
_refine_ls_goodness_of_fit_ref 1.053
_refine_ls_hydrogen_treatment constr
_refine_ls_matrix_type full
_refine_ls_number_parameters 308
_refine_ls_number_reflns 5513
_refine_ls_number_restraints 0
_refine_ls_restrained_S_all 1.053
_refine_ls_R_factor_all 0.0457
_refine_ls_R_factor_gt 0.0369
_refine_ls_shift/su_max 0.000
_refine_ls_shift/su_mean 0.000
_refine_ls_structure_factor_coef Fsqd
_refine_ls_weighting_details 'calc w=1/[\s^2^(Fo^2^)+(0.0392P)^2^+0.5444P] where P=(Fo^2^+2Fc^2^)/3'
_refine_ls_weighting_scheme calc
_refine_ls_wR_factor_gt 0.0889
_refine_ls_wR_factor_ref 0.0929
_reflns_number_gt 4656
_reflns_number_total 5513
_reflns_threshold_expression >2\s(I)
_cod_data_source_file om5008538_si_002.cif
_cod_data_source_block Cmplx_1a(prime)
_cod_depositor_comments 'Adding full bibliography for 4085452--4085456.cif.'
_cod_database_code 4085452

loop_
_symmetry_equiv_pos_as_xyz
'x, y, z'
'-x, -y, -z'

loop_
_atom_site_label
_atom_site_type_symbol
_atom_site_fract_x
_atom_site_fract_y
_atom_site_fract_z
_atom_site_U_iso_or_equiv
_atom_site_adp_type
_atom_site_occupancy
_atom_site_symmetry_multiplicity
_atom_site_calc_flag
_atom_site_refinement_flags
Cr1 Cr 0.20044(3) 0.21279(3) 0.08592(2) 0.01692(8) Uani 1 1 d .
C1 C 0.0226(2) 0.16702(18) 0.06430(13) 0.0211(4) Uani 1 1 d .
O1 O -0.08746(15) 0.14345(14) 0.05015(10) 0.0283(3) Uani 1 1 d .
C2 C 0.19298(19) 0.36437(19) -0.01517(14) 0.0206(4) Uani 1 1 d .
O2 O 0.17539(15) 0.45412(14) -0.07370(10) 0.0282(3) Uani 1 1 d .
C3 C 0.0725(2) 0.32430(19) 0.18987(14) 0.0213(4) Uani 1 1 d .
O3 O -0.00948(16) 0.38972(15) 0.25249(10) 0.0309(3) Uani 1 1 d .
C4 C 0.1958(2) 0.0552(2) 0.18351(15) 0.0256(4) Uani 1 1 d .
O4 O 0.1910(2) -0.04258(15) 0.23915(12) 0.0427(4) Uani 1 1 d .
C5 C 0.3213(2) 0.08922(19) -0.01340(15) 0.0222(4) Uani 1 1 d .
O5 O 0.38859(16) 0.00769(15) -0.06824(11) 0.0311(3) Uani 1 1 d .
C6 C 0.39401(19) 0.27250(17) 0.11222(13) 0.0165(3) Uani 1 1 d .
O6 O 0.51664(13) 0.31921(13) 0.04124(9) 0.0195(3) Uani 1 1 d .
C7 C 0.42103(19) 0.27367(17) 0.21351(12) 0.0162(3) Uani 1 1 d .
C8 C 0.31384(19) 0.23061(18) 0.30707(13) 0.0179(3) Uani 1 1 d .
H8 H 0.2196 0.2039 0.3051 0.021 Uiso 1 1 calc R
C9 C 0.33972(19) 0.22548(18) 0.40164(13) 0.0179(3) Uani 1 1 d .
H9 H 0.2642 0.1944 0.4629 0.022 Uiso 1 1 calc R
C10 C 0.47685(19) 0.26581(17) 0.40849(13) 0.0167(3) Uani 1 1 d .
C11 C 0.58514(19) 0.31157(18) 0.31563(13) 0.0178(3) Uani 1 1 d .
H11 H 0.6781 0.3408 0.3178 0.021 Uiso 1 1 calc R
C12 C 0.55776(19) 0.31444(17) 0.22170(13) 0.0175(3) Uani 1 1 d .
H12 H 0.6334 0.3449 0.1603 0.021 Uiso 1 1 calc R
N13 N 0.50136(16) 0.26194(16) 0.50350(11) 0.0190(3) Uani 1 1 d .
C14 C 0.38253(19) 0.22587(18) 0.59810(12) 0.0178(3) Uani 1 1 d .
C15 C 0.3910(2) 0.09361(19) 0.64637(14) 0.0239(4) Uani 1 1 d .
H15 H 0.4754 0.0285 0.6184 0.029 Uiso 1 1 calc R
C16 C 0.2759(2) 0.0561(2) 0.73594(14) 0.0263(4) Uani 1 1 d .
H16 H 0.2811 -0.0349 0.7692 0.032 Uiso 1 1 calc R
C17 C 0.1538(2) 0.1512(2) 0.77660(13) 0.0234(4) Uani 1 1 d .
H17 H 0.0745 0.1254 0.8374 0.028 Uiso 1 1 calc R
C18 C 0.1469(2) 0.28380(19) 0.72892(14) 0.0221(4) Uani 1 1 d .
H18 H 0.0634 0.3493 0.7576 0.026 Uiso 1 1 calc R
C19 C 0.2616(2) 0.32207(19) 0.63903(13) 0.0199(4) Uani 1 1 d .
H19 H 0.2568 0.4133 0.6062 0.024 Uiso 1 1 calc R
C20 C 0.64874(19) 0.27410(18) 0.51379(13) 0.0178(3) Uani 1 1 d .
C21 C 0.6636(2) 0.37868(19) 0.56917(13) 0.0218(4) Uani 1 1 d .
H21 H 0.5775 0.4411 0.5990 0.026 Uiso 1 1 calc R
C22 C 0.8048(2) 0.3915(2) 0.58073(14) 0.0261(4) Uani 1 1 d .
H22 H 0.8156 0.4633 0.6183 0.031 Uiso 1 1 calc R
C23 C 0.9297(2) 0.3004(2) 0.53792(14) 0.0280(4) Uani 1 1 d .
H23 H 1.0265 0.3103 0.5454 0.034 Uiso 1 1 calc R
C24 C 0.9143(2) 0.1949(2) 0.48412(14) 0.0260(4) Uani 1 1 d .
H24 H 1.0002 0.1315 0.4557 0.031 Uiso 1 1 calc R
C25 C 0.7735(2) 0.18122(19) 0.47139(14) 0.0216(4) Uani 1 1 d .
H25 H 0.7629 0.1091 0.4341 0.026 Uiso 1 1 calc R
C26 C 0.5430(2) 0.3289(2) -0.07009(13) 0.0242(4) Uani 1 1 d .
H26A H 0.4795 0.4092 -0.0916 0.029 Uiso 1 1 calc R
H26B H 0.5168 0.2438 -0.0906 0.029 Uiso 1 1 calc R
C27 C 0.7103(2) 0.3464(2) -0.11981(14) 0.0256(4) Uani 1 1 d .
H27A H 0.7335 0.4331 -0.1015 0.038 Uiso 1 1 calc R
H27B H 0.7350 0.3488 -0.1954 0.038 Uiso 1 1 calc R
H27C H 0.7716 0.2685 -0.0950 0.038 Uiso 1 1 calc R

loop_
_atom_site_aniso_label
_atom_site_aniso_U_11
_atom_site_aniso_U_22
_atom_site_aniso_U_33
_atom_site_aniso_U_23
_atom_site_aniso_U_13
_atom_site_aniso_U_12
Cr1 0.01750(15) 0.01913(15) 0.01555(14) 0.00046(11) -0.00694(10) -0.00385(11)
C1 0.0245(9) 0.0220(9) 0.0157(8) 0.0027(7) -0.0052(7) -0.0042(7)
O1 0.0217(7) 0.0390(8) 0.0275(7) 0.0038(6) -0.0110(6) -0.0122(6)
C2 0.0168(8) 0.0259(9) 0.0200(8) -0.0031(7) -0.0055(7) -0.0043(7)
O2 0.0282(7) 0.0305(7) 0.0258(7) 0.0077(6) -0.0114(6) -0.0042(6)
C3 0.0223(9) 0.0220(9) 0.0199(9) 0.0050(7) -0.0084(7) -0.0044(7)
O3 0.0313(8) 0.0320(8) 0.0237(7) -0.0008(6) -0.0036(6) 0.0043(6)
C4 0.0318(10) 0.0248(10) 0.0246(9) -0.0016(8) -0.0133(8) -0.0074(8)
O4 0.0719(12) 0.0277(8) 0.0362(9) 0.0102(7) -0.0281(8) -0.0150(8)
C5 0.0197(9) 0.0251(9) 0.0261(9) -0.0005(8) -0.0127(7) -0.0042(7)
O5 0.0280(7) 0.0328(8) 0.0363(8) -0.0131(6) -0.0135(6) 0.0025(6)
C6 0.0184(8) 0.0140(8) 0.0157(8) 0.0004(6) -0.0044(6) -0.0005(6)
O6 0.0199(6) 0.0273(7) 0.0116(6) 0.0006(5) -0.0040(5) -0.0075(5)
C7 0.0169(8) 0.0170(8) 0.0150(8) -0.0010(6) -0.0056(6) -0.0009(6)
C8 0.0147(8) 0.0220(9) 0.0174(8) -0.0014(7) -0.0045(6) -0.0045(7)
C9 0.0157(8) 0.0237(9) 0.0136(8) 0.0001(7) -0.0028(6) -0.0050(7)
C10 0.0164(8) 0.0187(8) 0.0147(8) -0.0027(6) -0.0047(6) 0.0007(6)
C11 0.0140(8) 0.0227(9) 0.0171(8) -0.0004(7) -0.0045(6) -0.0044(7)
C12 0.0166(8) 0.0193(8) 0.0149(8) -0.0002(6) -0.0021(6) -0.0036(6)
N13 0.0130(7) 0.0315(8) 0.0127(7) -0.0007(6) -0.0034(5) -0.0052(6)
C14 0.0171(8) 0.0261(9) 0.0116(7) -0.0013(7) -0.0055(6) -0.0053(7)
C15 0.0243(9) 0.0237(9) 0.0217(9) -0.0039(7) -0.0051(7) 0.0020(7)
C16 0.0340(11) 0.0214(9) 0.0219(9) 0.0031(7) -0.0076(8) -0.0044(8)
C17 0.0248(9) 0.0304(10) 0.0141(8) -0.0004(7) -0.0031(7) -0.0075(8)
C18 0.0188(9) 0.0272(10) 0.0184(8) -0.0029(7) -0.0033(7) -0.0009(7)
C19 0.0187(9) 0.0215(9) 0.0191(8) 0.0023(7) -0.0064(7) -0.0031(7)
C20 0.0167(8) 0.0238(9) 0.0135(8) 0.0029(7) -0.0056(6) -0.0055(7)
C21 0.0236(9) 0.0235(9) 0.0182(8) 0.0007(7) -0.0066(7) -0.0041(7)
C22 0.0311(10) 0.0321(10) 0.0187(9) -0.0002(8) -0.0097(8) -0.0132(8)
C23 0.0217(9) 0.0427(12) 0.0227(9) 0.0059(8) -0.0109(8) -0.0120(8)
C24 0.0171(9) 0.0350(11) 0.0233(9) 0.0018(8) -0.0045(7) -0.0010(8)
C25 0.0212(9) 0.0249(9) 0.0192(8) -0.0007(7) -0.0063(7) -0.0043(7)
C26 0.0253(9) 0.0358(11) 0.0118(8) 0.0009(7) -0.0045(7) -0.0102(8)
C27 0.0236(9) 0.0343(11) 0.0165(8) -0.0011(8) -0.0021(7) -0.0059(8)

loop_
_atom_type_symbol
_atom_type_description
_atom_type_scat_dispersion_real
_atom_type_scat_dispersion_imag
_atom_type_scat_source
C C 0.0033 0.0016 'International Tables Vol C Tables 4.2.6.8 and 6.1.1.4'
H H 0.0000 0.0000 'International Tables Vol C Tables 4.2.6.8 and 6.1.1.4'
N N 0.0061 0.0033 'International Tables Vol C Tables 4.2.6.8 and 6.1.1.4'
O O 0.0106 0.0060 'International Tables Vol C Tables 4.2.6.8 and 6.1.1.4'
Cr Cr 0.3209 0.6236 'International Tables Vol C Tables 4.2.6.8 and 6.1.1.4'

loop_
_geom_angle_atom_site_label_1
_geom_angle_atom_site_label_2
_geom_angle_atom_site_label_3
_geom_angle
C1 Cr1 C3 87.81(8)
C1 Cr1 C4 90.06(8)
C3 Cr1 C4 91.93(8)
C1 Cr1 C2 85.39(7)
C3 Cr1 C2 88.95(8)
C4 Cr1 C2 175.34(8)
C1 Cr1 C5 89.85(8)
C3 Cr1 C5 175.78(8)
C4 Cr1 C5 84.56(8)
C2 Cr1 C5 94.36(8)
C1 Cr1 C6 177.43(7)
C3 Cr1 C6 89.94(7)
C4 Cr1 C6 91.25(7)
C2 Cr1 C6 93.33(7)
C5 Cr1 C6 92.48(7)
O1 C1 Cr1 177.77(16)
O2 C2 Cr1 174.12(15)
O3 C3 Cr1 177.50(16)
O4 C4 Cr1 176.93(17)
O5 C5 Cr1 175.12(17)
O6 C6 C7 105.90(14)
O6 C6 Cr1 126.92(12)
C7 C6 Cr1 127.17(12)
C6 O6 C26 124.92(13)
C8 C7 C12 115.98(15)
C8 C7 C6 121.81(15)
C12 C7 C6 122.19(15)
C9 C8 C7 122.63(16)
C9 C8 H8 118.7
C7 C8 H8 118.7
C8 C9 C10 120.72(15)
C8 C9 H9 119.6
C10 C9 H9 119.6
N13 C10 C11 121.92(15)
N13 C10 C9 120.45(15)
C11 C10 C9 117.62(15)
C12 C11 C10 120.74(15)
C12 C11 H11 119.6
C10 C11 H11 119.6
C11 C12 C7 122.29(15)
C11 C12 H12 118.9
C7 C12 H12 118.9
C10 N13 C20 122.64(14)
C10 N13 C14 120.51(14)
C20 N13 C14 116.32(13)
C15 C14 C19 120.59(16)
C15 C14 N13 119.03(16)
C19 C14 N13 120.38(15)
C14 C15 C16 119.82(17)
C14 C15 H15 120.1
C16 C15 H15 120.1
C17 C16 C15 119.90(17)
C17 C16 H16 120.0
C15 C16 H16 120.0
C18 C17 C16 120.07(17)
C18 C17 H17 120.0
C16 C17 H17 120.0
C17 C18 C19 120.37(17)
C17 C18 H18 119.8
C19 C18 H18 119.8
C14 C19 C18 119.25(16)
C14 C19 H19 120.4
C18 C19 H19 120.4
C21 C20 C25 120.50(16)
C21 C20 N13 118.66(16)
C25 C20 N13 120.81(16)
C22 C21 C20 119.57(17)
C22 C21 H21 120.2
C20 C21 H21 120.2
C23 C22 C21 120.27(18)
C23 C22 H22 119.9
C21 C22 H22 119.9
C22 C23 C24 120.12(17)
C22 C23 H23 119.9
C24 C23 H23 119.9
C23 C24 C25 120.25(18)
C23 C24 H24 119.9
C25 C24 H24 119.9
C20 C25 C24 119.27(17)
C20 C25 H25 120.4
C24 C25 H25 120.4
O6 C26 C27 106.39(14)
O6 C26 H26A 110.5
C27 C26 H26A 110.5
O6 C26 H26B 110.5
C27 C26 H26B 110.5
H26A C26 H26B 108.6
C26 C27 H27A 109.5
C26 C27 H27B 109.5
H27A C27 H27B 109.5
C26 C27 H27C 109.5
H27A C27 H27C 109.5
H27B C27 H27C 109.5

loop_
_geom_bond_atom_site_label_1
_geom_bond_atom_site_label_2
_geom_bond_distance
Cr1 C1 1.8750(19)
Cr1 C3 1.8934(19)
Cr1 C4 1.9044(19)
Cr1 C2 1.9063(18)
Cr1 C5 1.9079(19)
Cr1 C6 2.0962(17)
C1 O1 1.149(2)
C2 O2 1.143(2)
C3 O3 1.146(2)
C4 O4 1.142(2)
C5 O5 1.143(2)
C6 O6 1.328(2)
C6 C7 1.480(2)
O6 C26 1.452(2)
C7 C8 1.402(2)
C7 C12 1.413(2)
C8 C9 1.377(2)
C8 H8 0.9500
C9 C10 1.408(2)
C9 H9 0.9500
C10 N13 1.378(2)
C10 C11 1.408(2)
C11 C12 1.377(2)
C11 H11 0.9500
C12 H12 0.9500
N13 C20 1.434(2)
N13 C14 1.446(2)
C14 C15 1.382(3)
C14 C19 1.382(2)
C15 C16 1.390(3)
C15 H15 0.9500
C16 C17 1.381(3)
C16 H16 0.9500
C17 C18 1.381(3)
C17 H17 0.9500
C18 C19 1.392(2)
C18 H18 0.9500
C19 H19 0.9500
C20 C21 1.387(2)
C20 C25 1.389(2)
C21 C22 1.385(3)
C21 H21 0.9500
C22 C23 1.380(3)
C22 H22 0.9500
C23 C24 1.383(3)
C23 H23 0.9500
C24 C25 1.390(3)
C24 H24 0.9500
C25 H25 0.9500
C26 C27 1.503(2)
C26 H26A 0.9900
C26 H26B 0.9900
C27 H27A 0.9800
C27 H27B 0.9800
C27 H27C 0.9800

loop_
_geom_torsion_atom_site_label_1
_geom_torsion_atom_site_label_2
_geom_torsion_atom_site_label_3
_geom_torsion_atom_site_label_4
_geom_torsion
C3 Cr1 C6 O6 -130.62(15)
C4 Cr1 C6 O6 137.45(15)
C2 Cr1 C6 O6 -41.67(15)
C5 Cr1 C6 O6 52.84(15)
C3 Cr1 C6 C7 48.22(15)
C4 Cr1 C6 C7 -43.71(15)
C2 Cr1 C6 C7 137.16(15)
C5 Cr1 C6 C7 -128.32(15)
C7 C6 O6 C26 176.68(15)
Cr1 C6 O6 C26 -4.3(2)
O6 C6 C7 C8 179.91(15)
Cr1 C6 C7 C8 0.9(2)
O6 C6 C7 C12 -1.9(2)
Cr1 C6 C7 C12 179.08(12)
C12 C7 C8 C9 -1.1(3)
C6 C7 C8 C9 177.21(16)
C7 C8 C9 C10 0.8(3)
C8 C9 C10 N13 179.26(16)
C8 C9 C10 C11 0.2(3)
N13 C10 C11 C12 -179.98(16)
C9 C10 C11 C12 -0.9(3)
C10 C11 C12 C7 0.7(3)
C8 C7 C12 C11 0.3(2)
C6 C7 C12 C11 -177.96(16)
C11 C10 N13 C20 -14.1(3)
C9 C10 N13 C20 166.89(16)
C11 C10 N13 C14 174.62(16)
C9 C10 N13 C14 -4.4(2)
C10 N13 C14 C15 101.3(2)
C20 N13 C14 C15 -70.5(2)
C10 N13 C14 C19 -78.1(2)
C20 N13 C14 C19 110.10(18)
C19 C14 C15 C16 1.0(3)
N13 C14 C15 C16 -178.41(16)
C14 C15 C16 C17 -0.3(3)
C15 C16 C17 C18 -0.6(3)
C16 C17 C18 C19 0.8(3)
C15 C14 C19 C18 -0.8(3)
N13 C14 C19 C18 178.58(15)
C17 C18 C19 C14 -0.1(3)
C10 N13 C20 C21 123.14(18)
C14 N13 C20 C21 -65.2(2)
C10 N13 C20 C25 -58.4(2)
C14 N13 C20 C25 113.24(18)
C25 C20 C21 C22 1.0(3)
N13 C20 C21 C22 179.48(15)
C20 C21 C22 C23 -0.3(3)
C21 C22 C23 C24 -0.7(3)
C22 C23 C24 C25 1.0(3)
C21 C20 C25 C24 -0.6(3)
N13 C20 C25 C24 -179.09(16)
C23 C24 C25 C20 -0.4(3)
C6 O6 C26 C27 -163.92(16)
